data_9004095
loop_
_publ_author_name
'Grice, J. D.'
'Perrault, G.'

_publ_section_title
;
 The crystal structure of triclinic weloganite
 Note: y-coordinate of Sr2 changed.
;
_journal_name_full 'The Canadian Mineralogist'
_journal_page_first 209
_journal_page_last 216
_journal_volume 13
_journal_year 1975
_chemical_compound_source 'St. Michel, Montreal Island, Quebec, Canada'
_chemical_formula_sum 'C6 H6 Ca0.21 Na2 O21 Sr2.79 Zr'
_chemical_name_mineral Weloganite
_space_group_IT_number 1
_symmetry_space_group_name_Hall 'P 1'
_symmetry_space_group_name_H-M 'P 1'
_cell_angle_alpha 102.72
_cell_angle_beta 116.65
_cell_angle_gamma 60.66
_cell_formula_units_Z 1
_cell_length_a 8.966
_cell_length_b 8.980
_cell_length_c 6.730
_cell_volume 422.176
_database_code_amcsd 0005116
_exptl_crystal_density_diffrn 3.163
_cod_original_formula_sum '(Sr2.79 Ca.21) Zr Na2 C6 O21 H6'
_cod_database_code 9004095

loop_
_space_group_symop_operation_xyz
x,y,z

loop_
_atom_site_aniso_label
_atom_site_aniso_U_11
_atom_site_aniso_U_22
_atom_site_aniso_U_33
_atom_site_aniso_U_12
_atom_site_aniso_U_13
_atom_site_aniso_U_23
Sr1 0.01000 0.00840 0.00860 -0.00380 0.00240 0.00090
Ca1 0.01000 0.00840 0.00860 -0.00380 0.00240 0.00090
Sr2 0.01020 0.00960 0.00930 -0.00490 0.00420 -0.00100
Ca2 0.01020 0.00960 0.00930 -0.00490 0.00420 -0.00100
Sr3 0.01150 0.01030 0.01080 -0.00520 0.00410 -0.00080
Ca3 0.01150 0.01030 0.01080 -0.00520 0.00410 -0.00080
Zr 0.00640 0.00520 0.00580 -0.00280 0.00220 -0.00020
Na1 0.01600 0.02200 0.01300 -0.00900 0.00100 0.00000
Na2 0.01500 0.01500 0.01000 -0.00900 0.00600 -0.00400
O1 0.00800 0.01900 0.01100 -0.00700 0.00300 -0.00400
O2 0.01300 0.01000 0.02100 -0.01000 0.00700 -0.00300
O3 0.00900 0.02400 0.01600 -0.00700 0.01000 -0.00200
O4 0.01300 0.01700 0.02300 -0.00900 0.00400 0.00200
O5 0.00800 0.00700 0.00800 -0.00400 0.00200 -0.00300
O6 0.01400 0.00800 0.01800 -0.00500 0.00700 -0.00300
O7 0.01400 0.01100 0.01800 -0.00800 0.01500 -0.01100
O8 0.01800 0.01200 0.01600 -0.00700 0.00900 -0.00500
O9 0.01600 0.00600 0.00900 -0.00200 0.01000 0.00000
O10 0.01500 0.00800 0.00800 -0.00200 -0.00100 -0.00200
O11 0.01800 0.00500 0.01700 -0.00200 0.00800 0.00400
O12 0.01400 0.01600 0.00900 -0.00500 0.00000 0.00500
O13 0.01100 0.01300 0.01200 -0.00600 0.00300 0.00100
O14 0.01600 0.01500 0.01500 -0.00800 0.00500 0.00300
O15 0.01100 0.01000 0.00400 -0.00400 0.00500 0.00000
O16 0.01900 0.02300 0.01500 -0.01700 0.00600 -0.00500
O17 0.01100 0.01200 0.01400 -0.00800 0.00400 0.00100
O18 0.01800 0.02000 0.00400 -0.01500 0.00600 -0.00600
Wat1 0.01800 0.01600 0.02000 -0.01000 0.00900 0.00000
Wat2 0.01000 0.01300 0.01600 -0.00300 0.00600 -0.00100
Wat3 0.01300 0.01200 0.02200 -0.00600 0.00800 -0.00500

loop_
_atom_site_label
_atom_site_fract_x
_atom_site_fract_y
_atom_site_fract_z
_atom_site_occupancy
_atom_site_U_iso_or_equiv
_atom_site_type_symbol
_atom_site_attached_hydrogens
Sr1 0.46790 0.65650 0.37690 0.93000 ? Sr 0
Ca1 0.46790 0.65650 0.37690 0.07000 ? Ca 0
Sr2 0.77690 0.00250 0.36610 0.93000 ? Sr 0
Ca2 0.77690 0.00250 0.36610 0.07000 ? Ca 0
Sr3 0.12240 0.34420 0.37630 0.93000 ? Sr 0
Ca3 0.12240 0.34420 0.37630 0.07000 ? Ca 0
Zr 0.00000 0.00000 0.00000 1.00000 ? Zr 0
Na1 0.32100 0.33600 -0.01400 1.00000 ? Na 0
Na2 0.66100 0.67000 -0.01300 1.00000 ? Na 0
C1 0.40900 0.00000 0.25200 1.00000 0.00900 C 0
C2 0.08100 0.67500 0.24500 1.00000 0.01100 C 0
C3 0.74900 0.32500 0.23600 1.00000 0.00600 C 0
C4 0.83300 0.30800 0.80100 1.00000 0.01300 C 0
C5 0.23600 0.79900 0.79500 1.00000 0.00700 C 0
C6 0.72200 0.90000 0.79000 1.00000 0.01200 C 0
O1 0.26000 -0.00300 0.24800 1.00000 ? O 0
O2 0.41500 0.14000 0.28500 1.00000 ? O 0
O3 0.53800 -0.14000 0.21900 1.00000 ? O 0
O4 -0.06000 0.68000 0.25300 1.00000 ? O 0
O5 0.07900 0.82400 0.24400 1.00000 ? O 0
O6 0.22600 0.53500 0.25000 1.00000 ? O 0
O7 0.61600 0.32000 0.24700 1.00000 ? O 0
O8 0.74900 0.46400 0.22400 1.00000 ? O 0
O9 0.90500 0.17900 0.25100 1.00000 ? O 0
O10 0.76300 0.19900 0.73500 1.00000 ? O 0
O11 0.74500 0.45600 0.71400 1.00000 ? O 0
O12 0.99900 0.25200 0.96000 1.00000 ? O 0
O13 0.10200 0.95200 0.73100 1.00000 ? O 0
O14 0.35800 0.71100 0.71300 1.00000 ? O 0
O15 0.23500 0.74100 0.95700 1.00000 ? O 0
O16 0.60800 0.83900 0.70300 1.00000 ? O 0
O17 0.85700 0.85900 0.72700 1.00000 ? O 0
O18 0.72100 0.00800 0.95100 1.00000 ? O 0
Wat1 0.27200 0.13200 0.71100 1.00000 ? O 2
Wat2 0.02200 0.50700 0.70000 1.00000 ? O 2
Wat3 0.40000 0.38100 0.71200 1.00000 ? O 2

loop_
_cod_changelog_entry_id
_cod_changelog_entry_author
_cod_changelog_entry_date
_cod_changelog_entry_text
1
;cod-tools version 3.8.0
Id: cif_guess_AMCSD_atom_types 9574 2023-05-10 09:00:05Z saulius
;
2023-05-10T18:48:39+03:00
;Derived atom types and hydrogen counts
from atom names that follow the AMCSD naming convention
(Wat == water, O-H == hydroxyl).
;

loop_
_cod_related_entry_id
_cod_related_entry_database
_cod_related_entry_code
1 AMCSD 0005116
